data_7007286
loop_
_publ_author_name
'Haukka, Matti'
'Jakonen, Minna'
'Nivaj\"arvi, Taina'
'Kallinen, Mirja'

_publ_section_title
;
 The subtle effects of iron-containing metal surfaces on the reductive
 carbonylation of RuCl3.
;
_journal_issue 26
_journal_name_full 'Dalton transactions (Cambridge, England : 2003)'
_journal_page_first 3212
_journal_page_last 3220
_journal_paper_doi 10.1039/b602834a
_journal_year 2006
_chemical_formula_moiety 'Fe H12 O6, 2(C3 Cl3 O3 Ru), 2(H2 O)'
_chemical_formula_sum 'C6 H16 Cl6 Fe O14 Ru2'
_chemical_formula_weight 782.88
_chemical_name_systematic
;
?
;
_space_group_IT_number 2
_symmetry_cell_setting triclinic
_symmetry_space_group_name_Hall '-P 1'
_symmetry_space_group_name_H-M 'P -1'
_atom_sites_solution_hydrogens geom
_atom_sites_solution_primary direct
_atom_sites_solution_secondary difmap
_audit_creation_method SHELXL-97
_cell_angle_alpha 70.9850(10)
_cell_angle_beta 85.5080(10)
_cell_angle_gamma 89.0770(10)
_cell_formula_units_Z 2
_cell_length_a 6.22440(10)
_cell_length_b 13.0253(2)
_cell_length_c 15.4469(4)
_cell_measurement_reflns_used 20364
_cell_measurement_temperature 100(2)
_cell_measurement_theta_max 27.48
_cell_measurement_theta_min 1.00
_cell_volume 1180.32(4)
_computing_cell_refinement 'Denzo/Scalepack (Otwinowski & Minor, 1997)'
_computing_data_collection 'Collect (Nonius BV, 1997-2000)'
_computing_data_reduction 'Denzo/Scalepack (Otwinowski & Minor, 1997)'
_computing_molecular_graphics 'Diamond v.3.0e (Crystal Impact GbR, 2005)'
_computing_publication_material 'SHELXL-97 (Sheldrick, 1997)'
_computing_structure_refinement 'SHELXL-97 (Sheldrick, 1997)'
_computing_structure_solution 'SHELXS-97 (Sheldrick, 1997)'
_diffrn_ambient_temperature 100(2)
_diffrn_detector_area_resol_mean 9
_diffrn_measured_fraction_theta_full 0.991
_diffrn_measured_fraction_theta_max 0.991
_diffrn_measurement_device '95mm CCD camera on \k-goniostat'
_diffrn_measurement_device_type 'Nonius KappaCCD'
_diffrn_measurement_method '\f scans and \w scans with \k offset'
_diffrn_radiation_monochromator 'horizontally mounted graphite crystal'
_diffrn_radiation_source 'fine-focus sealed tube'
_diffrn_radiation_type MoK\a
_diffrn_radiation_wavelength 0.71073
_diffrn_reflns_av_R_equivalents 0.0386
_diffrn_reflns_av_sigmaI/netI 0.0344
_diffrn_reflns_limit_h_max 8
_diffrn_reflns_limit_h_min -7
_diffrn_reflns_limit_k_max 16
_diffrn_reflns_limit_k_min -16
_diffrn_reflns_limit_l_max 19
_diffrn_reflns_limit_l_min -19
_diffrn_reflns_number 13322
_diffrn_reflns_theta_full 27.44
_diffrn_reflns_theta_max 27.44
_diffrn_reflns_theta_min 3.69
_exptl_absorpt_coefficient_mu 2.605
_exptl_absorpt_correction_T_max 0.8187
_exptl_absorpt_correction_T_min 0.4625
_exptl_absorpt_correction_type multi-scan
_exptl_absorpt_process_details 'Xprep in Shelxtl v.6.14-1 (Sheldrick, 2005)'
_exptl_crystal_colour colorless
_exptl_crystal_density_diffrn 2.203
_exptl_crystal_density_method 'not measured'
_exptl_crystal_description plate
_exptl_crystal_F_000 760
_exptl_crystal_size_max 0.35
_exptl_crystal_size_mid 0.19
_exptl_crystal_size_min 0.08
_refine_diff_density_max 0.620
_refine_diff_density_min -1.065
_refine_diff_density_rms 0.102
_refine_ls_extinction_method none
_refine_ls_goodness_of_fit_ref 1.065
_refine_ls_hydrogen_treatment constr
_refine_ls_matrix_type full
_refine_ls_number_parameters 262
_refine_ls_number_reflns 5342
_refine_ls_number_restraints 0
_refine_ls_restrained_S_all 1.065
_refine_ls_R_factor_all 0.0273
_refine_ls_R_factor_gt 0.0234
_refine_ls_shift/su_max 0.002
_refine_ls_shift/su_mean 0.000
_refine_ls_structure_factor_coef Fsqd
_refine_ls_weighting_details 'calc w=1/[\s^2^(Fo^2^)+(0.0246P)^2^+0.5752P] where P=(Fo^2^+2Fc^2^)/3'
_refine_ls_weighting_scheme calc
_refine_ls_wR_factor_gt 0.0605
_refine_ls_wR_factor_ref 0.0631
_reflns_number_gt 4725
_reflns_number_total 5342
_reflns_threshold_expression >2sigma(I)
_cod_data_source_file b602834a.txt
_cod_data_source_block compound_1c
_cod_database_code 7007286

loop_
_symmetry_equiv_pos_as_xyz
'x, y, z'
'-x, -y, -z'

loop_
_atom_site_label
_atom_site_type_symbol
_atom_site_fract_x
_atom_site_fract_y
_atom_site_fract_z
_atom_site_U_iso_or_equiv
_atom_site_adp_type
_atom_site_occupancy
_atom_site_symmetry_multiplicity
_atom_site_calc_flag
_atom_site_refinement_flags
_atom_site_disorder_assembly
_atom_site_disorder_group
C1 C 1.1458(3) 0.25716(17) -0.10814(14) 0.0160(4) Uani 1 1 d . . .
C2 C 1.2893(3) 0.47252(16) -0.16339(14) 0.0148(4) Uani 1 1 d . . .
C3 C 0.8970(3) 0.41564(15) -0.06746(14) 0.0155(4) Uani 1 1 d . . .
C4 C 0.3782(3) 0.24979(17) 0.10291(14) 0.0164(4) Uani 1 1 d . . .
C5 C 0.6256(3) 0.09021(16) 0.06336(14) 0.0158(4) Uani 1 1 d . . .
C6 C 0.2340(3) 0.03508(16) 0.16128(14) 0.0156(4) Uani 1 1 d . . .
O1 O 1.2074(3) 0.17459(12) -0.06776(11) 0.0238(3) Uani 1 1 d . . .
O2 O 1.4278(2) 0.52159(12) -0.15449(11) 0.0208(3) Uani 1 1 d . . .
O3 O 0.8066(2) 0.42814(13) -0.00559(11) 0.0219(3) Uani 1 1 d . . .
O4 O 0.3142(3) 0.33157(12) 0.06208(11) 0.0229(3) Uani 1 1 d . . .
O5 O 0.7122(3) 0.07602(13) 0.00123(11) 0.0250(3) Uani 1 1 d . . .
O6 O 0.0943(2) -0.01439(13) 0.15393(11) 0.0214(3) Uani 1 1 d . . .
O7 O -0.3760(2) 0.08834(11) 0.52321(10) 0.0155(3) Uani 1 1 d . . .
H7A H -0.3929 0.0373 0.5705 0.023 Uiso 1 1 d . . .
H7B H -0.3142 0.0562 0.4826 0.023 Uiso 1 1 d . . .
O8 O -0.1321(2) 0.40135(10) 0.48369(9) 0.0150(3) Uani 1 1 d . . .
H8A H -0.1840 0.4313 0.5201 0.023 Uiso 1 1 d . . .
H8B H -0.1266 0.4528 0.4301 0.023 Uiso 1 1 d . . .
O9 O -0.5841(2) 0.30230(11) 0.51507(10) 0.0147(3) Uani 1 1 d . . .
H9A H -0.6423 0.3018 0.5650 0.022 Uiso 1 1 d . . .
H9B H -0.5949 0.3716 0.4773 0.022 Uiso 1 1 d . . .
O10 O -0.3102(2) 0.28772(11) 0.36324(10) 0.0169(3) Uani 1 1 d . . .
H10A H -0.3703 0.2474 0.3416 0.025 Uiso 1 1 d . . .
H10B H -0.2000 0.3137 0.3253 0.025 Uiso 1 1 d . . .
O11 O 0.0507(2) 0.18262(11) 0.49072(10) 0.0159(3) Uani 1 1 d . . .
H11A H 0.0723 0.1213 0.5258 0.024 Uiso 1 1 d . . .
H11B H 0.1595 0.2192 0.4825 0.024 Uiso 1 1 d . . .
O12 O -0.2378(2) 0.21297(12) 0.64580(10) 0.0216(3) Uani 1 1 d . . .
H12A H -0.3317 0.1717 0.6805 0.032 Uiso 1 1 d . . .
H12B H -0.1917 0.2523 0.6748 0.032 Uiso 1 1 d . . .
O98 O 0.6444(2) 0.49562(11) -0.39872(10) 0.0166(3) Uani 1 1 d . . .
H98A H 0.5300 0.4615 -0.3722 0.025 Uiso 1 1 d . . .
H98B H 0.7144 0.5075 -0.3474 0.025 Uiso 1 1 d . . .
O99 O 0.8725(2) 0.02182(11) 0.39619(10) 0.0174(3) Uani 1 1 d . . .
H99A H 0.8176 0.0243 0.3372 0.026 Uiso 1 1 d . . .
H99B H 0.9871 0.0685 0.3783 0.026 Uiso 1 1 d . . .
Cl1 Cl 0.90039(7) 0.57059(4) -0.26246(3) 0.01467(10) Uani 1 1 d . . .
Cl2 Cl 0.70806(7) 0.30823(4) -0.18683(3) 0.01549(10) Uani 1 1 d . . .
Cl3 Cl 1.18286(8) 0.37309(4) -0.31798(3) 0.01539(10) Uani 1 1 d . . .
Cl4 Cl 0.62807(7) -0.06250(4) 0.25868(3) 0.01552(10) Uani 1 1 d . . .
Cl5 Cl 0.34230(7) 0.13737(4) 0.31127(3) 0.01430(10) Uani 1 1 d . . .
Cl6 Cl 0.81626(7) 0.20140(4) 0.18158(3) 0.01554(10) Uani 1 1 d . . .
Fe1 Fe -0.25765(4) 0.244637(18) 0.503997(17) 0.00994(7) Uani 1 1 d . . .
Ru1 Ru 1.03679(2) 0.396025(11) -0.174443(10) 0.01053(6) Uani 1 1 d . . .
Ru2 Ru 0.48854(2) 0.112072(12) 0.169937(10) 0.01090(6) Uani 1 1 d . . .

loop_
_atom_site_aniso_label
_atom_site_aniso_U_11
_atom_site_aniso_U_22
_atom_site_aniso_U_33
_atom_site_aniso_U_23
_atom_site_aniso_U_13
_atom_site_aniso_U_12
C1 0.0154(9) 0.0206(10) 0.0150(10) -0.0099(8) -0.0002(7) -0.0012(8)
C2 0.0160(10) 0.0164(9) 0.0123(10) -0.0056(8) 0.0004(7) 0.0051(8)
C3 0.0155(9) 0.0122(9) 0.0182(11) -0.0038(8) -0.0030(8) -0.0004(7)
C4 0.0151(9) 0.0215(10) 0.0144(10) -0.0084(8) -0.0005(7) -0.0036(8)
C5 0.0157(9) 0.0126(9) 0.0173(11) -0.0023(8) -0.0028(8) 0.0006(7)
C6 0.0181(10) 0.0156(9) 0.0134(10) -0.0054(8) -0.0004(7) 0.0051(8)
O1 0.0280(8) 0.0164(7) 0.0247(9) -0.0027(6) -0.0072(7) 0.0060(6)
O2 0.0143(7) 0.0257(8) 0.0263(9) -0.0142(7) 0.0006(6) -0.0027(6)
O3 0.0250(8) 0.0238(8) 0.0171(8) -0.0085(6) 0.0048(6) 0.0005(6)
O4 0.0273(8) 0.0159(7) 0.0237(9) -0.0028(6) -0.0069(6) 0.0040(6)
O5 0.0305(9) 0.0262(8) 0.0180(8) -0.0089(7) 0.0060(6) 0.0015(7)
O6 0.0151(7) 0.0265(8) 0.0280(9) -0.0165(7) 0.0011(6) -0.0037(6)
O7 0.0206(7) 0.0106(6) 0.0148(7) -0.0034(5) -0.0003(5) -0.0019(5)
O8 0.0199(7) 0.0108(6) 0.0139(7) -0.0035(5) -0.0004(5) -0.0017(5)
O9 0.0135(7) 0.0142(7) 0.0162(7) -0.0054(6) 0.0020(5) 0.0014(5)
O10 0.0189(7) 0.0189(7) 0.0127(7) -0.0048(6) -0.0007(5) -0.0052(6)
O11 0.0100(6) 0.0137(6) 0.0229(8) -0.0048(6) -0.0003(5) -0.0001(5)
O12 0.0288(8) 0.0223(7) 0.0135(7) -0.0054(6) -0.0008(6) -0.0094(6)
O98 0.0162(7) 0.0173(7) 0.0164(7) -0.0057(6) -0.0005(5) -0.0013(5)
O99 0.0176(7) 0.0174(7) 0.0174(8) -0.0054(6) -0.0028(6) -0.0002(6)
Cl1 0.0144(2) 0.0118(2) 0.0167(2) -0.00304(18) -0.00117(17) 0.00053(17)
Cl2 0.0142(2) 0.0149(2) 0.0177(2) -0.00570(18) -0.00132(17) -0.00181(17)
Cl3 0.0168(2) 0.0171(2) 0.0128(2) -0.00610(18) 0.00059(17) 0.00189(17)
Cl4 0.0160(2) 0.0125(2) 0.0169(2) -0.00326(18) -0.00108(17) 0.00102(17)
Cl5 0.0146(2) 0.0159(2) 0.0133(2) -0.00622(18) 0.00012(17) 0.00001(17)
Cl6 0.0136(2) 0.0150(2) 0.0178(2) -0.00495(18) -0.00101(17) -0.00188(17)
Fe1 0.00997(14) 0.00921(14) 0.01104(15) -0.00386(11) -0.00061(11) -0.00027(11)
Ru1 0.01072(9) 0.01099(9) 0.00995(10) -0.00353(6) -0.00071(6) 0.00057(6)
Ru2 0.01099(9) 0.01142(9) 0.01034(10) -0.00360(6) -0.00093(6) 0.00038(6)

loop_
_atom_type_symbol
_atom_type_description
_atom_type_scat_dispersion_real
_atom_type_scat_dispersion_imag
_atom_type_scat_source
C C 0.0033 0.0016 'International Tables Vol C Tables 4.2.6.8 and 6.1.1.4'
H H 0.0000 0.0000 'International Tables Vol C Tables 4.2.6.8 and 6.1.1.4'
O O 0.0106 0.0060 'International Tables Vol C Tables 4.2.6.8 and 6.1.1.4'
Cl Cl 0.1484 0.1585 'International Tables Vol C Tables 4.2.6.8 and 6.1.1.4'
Fe Fe 0.3463 0.8444 'International Tables Vol C Tables 4.2.6.8 and 6.1.1.4'
Ru Ru -1.2594 0.8363 'International Tables Vol C Tables 4.2.6.8 and 6.1.1.4'

loop_
_geom_angle_atom_site_label_1
_geom_angle_atom_site_label_2
_geom_angle_atom_site_label_3
_geom_angle
_geom_angle_site_symmetry_1
_geom_angle_site_symmetry_3
_geom_angle_publ_flag
O1 C1 Ru1 178.81(19) . . ?
O2 C2 Ru1 175.21(17) . . ?
O3 C3 Ru1 177.28(18) . . ?
O4 C4 Ru2 179.09(19) . . ?
O5 C5 Ru2 178.02(18) . . ?
O6 C6 Ru2 175.23(17) . . ?
Fe1 O7 H7A 128.7 . . ?
Fe1 O7 H7B 114.4 . . ?
H7A O7 H7B 102.4 . . ?
Fe1 O8 H8A 115.0 . . ?
Fe1 O8 H8B 122.4 . . ?
H8A O8 H8B 104.2 . . ?
Fe1 O9 H9A 121.0 . . ?
Fe1 O9 H9B 110.4 . . ?
H9A O9 H9B 105.2 . . ?
Fe1 O10 H10A 122.9 . . ?
Fe1 O10 H10B 115.9 . . ?
H10A O10 H10B 105.1 . . ?
Fe1 O11 H11A 116.1 . . ?
Fe1 O11 H11B 122.8 . . ?
H11A O11 H11B 109.3 . . ?
Fe1 O12 H12A 116.3 . . ?
Fe1 O12 H12B 130.6 . . ?
H12A O12 H12B 107.1 . . ?
H98A O98 H98B 102.6 . . ?
H99A O99 H99B 103.0 . . ?
O11 Fe1 O7 86.98(5) . . ?
O11 Fe1 O12 91.50(6) . . ?
O7 Fe1 O12 92.81(6) . . ?
O11 Fe1 O10 95.20(6) . . ?
O7 Fe1 O10 89.07(5) . . ?
O12 Fe1 O10 173.13(5) . . ?
O11 Fe1 O8 91.89(5) . . ?
O7 Fe1 O8 178.84(5) . . ?
O12 Fe1 O8 87.48(6) . . ?
O10 Fe1 O8 90.77(5) . . ?
O11 Fe1 O9 176.91(5) . . ?
O7 Fe1 O9 90.27(5) . . ?
O12 Fe1 O9 90.06(6) . . ?
O10 Fe1 O9 83.33(6) . . ?
O8 Fe1 O9 90.85(5) . . ?
C3 Ru1 C1 93.21(8) . . ?
C3 Ru1 C2 91.52(8) . . ?
C1 Ru1 C2 93.58(8) . . ?
C3 Ru1 Cl2 86.28(6) . . ?
C1 Ru1 Cl2 88.90(6) . . ?
C2 Ru1 Cl2 176.78(6) . . ?
C3 Ru1 Cl1 88.35(6) . . ?
C1 Ru1 Cl1 178.34(6) . . ?
C2 Ru1 Cl1 86.93(6) . . ?
Cl2 Ru1 Cl1 90.655(16) . . ?
C3 Ru1 Cl3 174.51(6) . . ?
C1 Ru1 Cl3 89.77(6) . . ?
C2 Ru1 Cl3 92.90(6) . . ?
Cl2 Ru1 Cl3 89.171(17) . . ?
Cl1 Ru1 Cl3 88.628(17) . . ?
C5 Ru2 C4 93.35(8) . . ?
C5 Ru2 C6 91.67(9) . . ?
C4 Ru2 C6 93.30(8) . . ?
C5 Ru2 Cl6 87.15(6) . . ?
C4 Ru2 Cl6 88.96(6) . . ?
C6 Ru2 Cl6 177.51(6) . . ?
C5 Ru2 Cl5 175.26(6) . . ?
C4 Ru2 Cl5 89.41(6) . . ?
C6 Ru2 Cl5 92.01(6) . . ?
Cl6 Ru2 Cl5 89.058(17) . . ?
C5 Ru2 Cl4 87.90(6) . . ?
C4 Ru2 Cl4 178.67(6) . . ?
C6 Ru2 Cl4 87.09(6) . . ?
Cl6 Ru2 Cl4 90.670(16) . . ?
Cl5 Ru2 Cl4 89.307(17) . . ?

loop_
_geom_bond_atom_site_label_1
_geom_bond_atom_site_label_2
_geom_bond_distance
_geom_bond_site_symmetry_2
_geom_bond_publ_flag
C1 O1 1.131(2) . ?
C1 Ru1 1.909(2) . ?
C2 O2 1.124(3) . ?
C2 Ru1 1.922(2) . ?
C3 O3 1.127(3) . ?
C3 Ru1 1.896(2) . ?
C4 O4 1.131(3) . ?
C4 Ru2 1.903(2) . ?
C5 O5 1.130(3) . ?
C5 Ru2 1.896(2) . ?
C6 O6 1.125(3) . ?
C6 Ru2 1.925(2) . ?
O7 Fe1 2.0966(13) . ?
O7 H7A 0.8128 . ?
O7 H7B 0.9190 . ?
O8 Fe1 2.1145(13) . ?
O8 H8A 0.8267 . ?
O8 H8B 0.8772 . ?
O9 Fe1 2.1682(13) . ?
O9 H9A 0.8246 . ?
O9 H9B 0.9064 . ?
O10 Fe1 2.1117(14) . ?
O10 H10A 0.8174 . ?
O10 H10B 0.8622 . ?
O11 Fe1 2.0913(13) . ?
O11 H11A 0.8224 . ?
O11 H11B 0.8119 . ?
O12 Fe1 2.1060(15) . ?
O12 H12A 0.8310 . ?
O12 H12B 0.8492 . ?
O98 H98A 0.8474 . ?
O98 H98B 0.9887 . ?
O99 H99A 0.9893 . ?
O99 H99B 0.9104 . ?
Cl1 Ru1 2.4174(5) . ?
Cl2 Ru1 2.4104(5) . ?
Cl3 Ru1 2.4370(5) . ?
Cl4 Ru2 2.4281(5) . ?
Cl5 Ru2 2.4189(5) . ?
Cl6 Ru2 2.4120(5) . ?

loop_
_geom_hbond_atom_site_label_D
_geom_hbond_atom_site_label_H
_geom_hbond_atom_site_label_A
_geom_hbond_distance_DH
_geom_hbond_distance_HA
_geom_hbond_distance_DA
_geom_hbond_angle_DHA
_geom_hbond_site_symmetry_A
O7 H7A Cl5 0.81 2.44 3.2235(14) 161.2 2_556
O7 H7B O99 0.92 1.86 2.754(2) 163.2 1_455
O8 H8A O98 0.83 1.97 2.783(2) 170.1 1_456
O8 H8B Cl3 0.88 2.40 3.2373(14) 158.9 2_665
O9 H9A Cl3 0.82 2.46 3.2444(15) 158.6 1_356
O9 H9A Cl4 0.82 3.41 3.8484(14) 116.3 2_556
O9 H9B O98 0.91 1.80 2.7000(19) 173.5 2_565
O10 H10A Cl5 0.82 2.47 3.2545(15) 159.9 1_455
O10 H10B Cl1 0.86 2.35 3.1611(15) 155.8 2_665
O11 H11A O99 0.82 1.90 2.7257(19) 178.1 2_656
O11 H11B O9 0.81 2.12 2.893(2) 158.3 1_655
O12 H12A Cl4 0.83 2.29 3.1026(15) 165.3 2_556
O12 H12B Cl2 0.85 2.51 3.2059(16) 140.4 1_456
O98 H98A Cl3 0.85 2.42 3.2626(14) 171.7 1_455
O98 H98B Cl1 0.99 2.17 3.1365(15) 165.2 .
O99 H99A Cl4 0.99 2.30 3.1802(15) 147.4 .
O99 H99A Cl6 0.99 2.74 3.4185(15) 126.5 .
O99 H99B Cl5 0.91 2.42 3.2850(15) 158.3 1_655
O99 H99B O11 0.91 2.68 3.173(2) 114.9 1_655
